data_1575915
loop_
_publ_author_name
'Mang, Andr&#xe9;'
'Beltako, Katawoura'
'Kadriu, Besa'
'Linseis, Michael'
'Pauly, Fabian'
'Winter, Rainer F.'

_publ_section_title
;
 Break-junction studies on paddle-wheel complexes with four lateral anchor
 groups: small influence of metal-metal bond order.
;
_journal_issue 41
_journal_name_full Nanoscale
_journal_page_first 24226
_journal_page_last 24240
_journal_paper_doi 10.1039/d5nr01695a
_journal_volume 17
_journal_year 2025
_chemical_formula_moiety 'C72 H56 Mo2 N12, C4 H8 O, 0.5(C5 H12), 1[C4H8O]'
_chemical_formula_sum 'C78.5 H70 Mo2 N12 O'
_chemical_formula_weight 1389.34
_space_group_crystal_system monoclinic
_space_group_IT_number 14
_space_group_name_Hall '-P 2ybc'
_space_group_name_H-M_alt 'P 1 21/c 1'
_atom_sites_solution_hydrogens geom
_atom_sites_solution_primary dual
_audit_creation_date 2023-09-20
_audit_creation_method
;
Olex2 1.5
(compiled 2022.04.07 svn.rca3783a0 for OlexSys, GUI svn.r6498)
;
_audit_update_record
;
2025-04-01 deposited with the CCDC.	2025-09-17 downloaded from the CCDC.
;
_cell_angle_alpha 90
_cell_angle_beta 89.839(2)
_cell_angle_gamma 90
_cell_formula_units_Z 4
_cell_length_a 25.1390(5)
_cell_length_b 23.7263(3)
_cell_length_c 12.3581(2)
_cell_measurement_reflns_used 49654
_cell_measurement_temperature 100
_cell_measurement_theta_max 28.12
_cell_measurement_theta_min 2.36
_cell_volume 7371.0(2)
_computing_cell_refinement
;
X-Area Recipe 1.33.0.0 (STOE, 2015)
;
_computing_data_collection
;
X-Area WinXpose 2.0.22.0 (STOE, 2016)
;
_computing_data_reduction
;
X-Area Integrate 1.74.2.0 (STOE, 2018)
X-Area LANA 1.75.3.0 (STOE, 2018)
;
_computing_molecular_graphics 'Olex2 1.5 (Dolomanov et al., 2009)'
_computing_publication_material
;
STOE & Cie GmbH, X-Area, software package for collecting single-crystal or
multi-domain crystal data on STOE area-detector diffractometers, for image 
processing, for the correction and scaling of reflection intensities and 
for outlier rejection, version 1.86, Darmstadt 2018
;
_computing_structure_refinement 'SHELXL 2019/2 (Sheldrick, 2015)'
_computing_structure_solution 'SHELXT 2018/2 (Sheldrick, 2018)'
_diffrn_ambient_temperature 100
_diffrn_detector 'image plate (34 cm diameter)'
_diffrn_detector_area_resol_mean 6.67
_diffrn_detector_type 'STOE Imaging Plate'
_diffrn_measured_fraction_theta_full 0.999
_diffrn_measured_fraction_theta_max 0.990
_diffrn_measurement_details
;
 178 frames, detector distance = 80 mm
;
_diffrn_measurement_device '2-circle diffractometer'
_diffrn_measurement_device_type 'STOE IPDS 2T'
_diffrn_measurement_method 'rotation method, \w scans'
_diffrn_radiation_collimation '0.5 mm diameter, monocapillary'
_diffrn_radiation_monochromator 'plane graphite'
_diffrn_radiation_polarisn_norm 0
_diffrn_radiation_probe x-ray
_diffrn_radiation_type 'Mo K\a'
_diffrn_radiation_wavelength 0.71073
_diffrn_reflns_av_R_equivalents 0.0209
_diffrn_reflns_av_unetI/netI 0.0235
_diffrn_reflns_Laue_measured_fraction_full 0.999
_diffrn_reflns_Laue_measured_fraction_max 0.990
_diffrn_reflns_limit_h_max 32
_diffrn_reflns_limit_h_min -32
_diffrn_reflns_limit_k_max 30
_diffrn_reflns_limit_k_min -30
_diffrn_reflns_limit_l_max 14
_diffrn_reflns_limit_l_min -16
_diffrn_reflns_number 46289
_diffrn_reflns_point_group_measured_fraction_full 0.999
_diffrn_reflns_point_group_measured_fraction_max 0.990
_diffrn_reflns_theta_full 25.242
_diffrn_reflns_theta_max 27.589
_diffrn_reflns_theta_min 2.361
_diffrn_source 'Sealed Mo X-ray tube, 12 x 0.4 mm long-fine focus'
_diffrn_source_current 40
_diffrn_source_power 2.000
_diffrn_source_voltage 50
_exptl_absorpt_coefficient_mu 0.391
_exptl_absorpt_correction_T_max 0.7392
_exptl_absorpt_correction_T_min 0.5421
_exptl_absorpt_correction_type multi-scan
_exptl_absorpt_process_details
;
STOE X-Red32, absorption correction by Gaussian integration, analogous to
P. Coppens, "The Evaluation of Absorption and Extinction in Single-Crystal
Structure Analysis", published in: F. R. Ahmed (Editor), "Crystallographic
Computing", Munksgaard, Copenhagen (1970), 255 - 270.
Afterwards scaling of reflection intensities was performed within STOE LANA.
J. Koziskova, F. Hahn, J. Richter, J. Kozisek, "Comparison of different
absorption corrections on the model structure of tetrakis(\m~2~-acetato)-
diaqua-di-copper(II)", Acta Chimica Slovaca, vol. 9, no. 2, 2016, pp. 136 - 140.
Finally a spherical absorption correction was done within STOE LANA.
;
_exptl_crystal_colour red
_exptl_crystal_colour_primary red
_exptl_crystal_density_diffrn 1.252
_exptl_crystal_density_method 'not measured'
_exptl_crystal_description fragment
_exptl_crystal_F_000 2868
_exptl_crystal_size_max 0.55
_exptl_crystal_size_mid 0.433
_exptl_crystal_size_min 0.2
_refine_diff_density_max 1.075
_refine_diff_density_min -0.480
_refine_diff_density_rms 0.071
_refine_ls_extinction_coef 0.00087(9)
_refine_ls_extinction_expression Fc^*^=kFc[1+0.001xFc^2^\l^3^/sin(2\q)]^-1/4^
_refine_ls_extinction_method 'SHELXL-2019/2 (Sheldrick 2019)'
_refine_ls_goodness_of_fit_ref 1.033
_refine_ls_hydrogen_treatment constr
_refine_ls_matrix_type full
_refine_ls_number_parameters 868
_refine_ls_number_reflns 16900
_refine_ls_number_restraints 61
_refine_ls_restrained_S_all 1.033
_refine_ls_R_factor_all 0.0493
_refine_ls_R_factor_gt 0.0364
_refine_ls_shift/su_max 0.002
_refine_ls_shift/su_mean 0.000
_refine_ls_structure_factor_coef Fsqd
_refine_ls_weighting_details 'w=1/[\s^2^(Fo^2^)+(0.0480P)^2^+6.8372P] where P=(Fo^2^+2Fc^2^)/3'
_refine_ls_weighting_scheme calc
_refine_ls_wR_factor_gt 0.0912
_refine_ls_wR_factor_ref 0.0973
_reflns_Friedel_coverage 0.000
_reflns_number_gt 13397
_reflns_number_total 16900
_reflns_threshold_expression 'I > 2\s(I)'
_cod_data_source_file d5nr01695a2.cif
_cod_data_source_block am151_2
_cod_depositor_comments 'Adding full bibliography for 1575913--1575917.cif.'
_cod_original_formula_sum 'C78.50 H70 Mo2 N12 O'
_cod_database_code 1575915
_shelx_shelxl_version_number 2019/2
_shelx_space_group_comment
;
The symmetry employed for this shelxl refinement is uniquely defined
by the following loop, which should always be used as a source of
symmetry information in preference to the above space-group names.
They are only intended as comments.
;
_olex2_refinement_description
;
1. Fixed Uiso
 At 1.2 times of:
  All C(H) groups, All C(H,H) groups
 At 1.5 times of:
  All C(H,H,H) groups
2. Restrained distances
 C73-C74 = C74-C75 = C75-C76 = C76-C77
 1.52 with sigma of 0.02
 C73-C75 = C74-C76 = C75-C77
 2.54 with sigma of 0.04
 C73-C74 \\sim C74-C75 \\sim C75-C76 \\sim C76-C77
 with sigma of 0.02
 C73-C75 \\sim C75-C77 \\sim C74-C76
 with sigma of 0.04
3. Uiso/Uaniso restraints and constraints
C73 \\sim C74 \\sim C75 \\sim C76 \\sim C77: within 2A with sigma of 0.04 and
sigma for terminal atoms of 0.08 within 2A
4. Rigid body (RIGU) restrains
 C73, C74, C75, C76, C77
 with sigma for 1-2 distances of 0.004 and sigma for 1-3 distances of 0.004
5. Others
 Fixed Sof: C73(0.5) H73A(0.5) H73B(0.5) H73C(0.5) C74(0.5) H74A(0.5)
 H74B(0.5) C75(0.5) H75A(0.5) H75B(0.5) C76(0.5) H76A(0.5) H76B(0.5) C77(0.5)
 H77A(0.5) H77B(0.5) H77C(0.5)
6.a Secondary CH2 refined with riding coordinates:
 C78(H78A,H78B), C79(H79A,H79B), C80(H80A,H80B), C81(H81A,H81B), C74(H74A,
 H74B), C75(H75A,H75B), C76(H76A,H76B)
6.b Aromatic/amide H refined with riding coordinates:
 C1(H1), C2(H2), C3(H3), C5(H5), C6(H6), C9(H9), C10(H10), C11(H11), C12(H12),
 C14(H14), C15(H15), C16(H16), C17(H17), C18(H18), C19(H19), C20(H20), C21(H21),
  C23(H23), C24(H24), C27(H27), C28(H28), C29(H29), C30(H30), C32(H32),
 C33(H33), C34(H34), C35(H35), C36(H36), C37(H37), C38(H38), C39(H39), C41(H41),
  C42(H42), C45(H45), C46(H46), C47(H47), C48(H48), C50(H50), C51(H51),
 C52(H52), C53(H53), C54(H54), C55(H55), C56(H56), C57(H57), C59(H59), C60(H60),
  C63(H63), C64(H64), C65(H65), C66(H66), C68(H68), C69(H69), C70(H70),
 C71(H71), C72(H72)
6.c Idealised Me refined as rotating group:
 C73(H73A,H73B,H73C), C77(H77A,H77B,H77C)
;
_smtbx_masks_void_probe_radius 1.2
_smtbx_masks_void_truncation_radius 1.2
_olex2_submission_special_instructions 'No special instructions were received'

loop_
_space_group_symop_operation_xyz
'x, y, z'
'-x, y+1/2, -z+1/2'
'-x, -y, -z'
'x, -y-1/2, z-1/2'

loop_
_atom_site_label
_atom_site_type_symbol
_atom_site_fract_x
_atom_site_fract_y
_atom_site_fract_z
_atom_site_U_iso_or_equiv
_atom_site_adp_type
_atom_site_occupancy
_atom_site_site_symmetry_order
_atom_site_calc_flag
_atom_site_refinement_flags_posn
_atom_site_refinement_flags_adp
_atom_site_refinement_flags_occupancy
_atom_site_disorder_assembly
_atom_site_disorder_group
Mo1 Mo 0.79588(2) 0.50802(2) 0.52602(2) 0.01710(5) Uani 1 1 d . . . . .
Mo2 Mo 0.71428(2) 0.49131(2) 0.53546(2) 0.01733(5) Uani 1 1 d . . . . .
N1 N 0.81497(7) 0.42376(7) 0.57789(14) 0.0207(4) Uani 1 1 d . . . . .
N2 N 0.72585(7) 0.40926(7) 0.60426(14) 0.0207(4) Uani 1 1 d . . . . .
N3 N 0.79956(7) 0.53855(7) 0.68801(14) 0.0204(4) Uani 1 1 d . . . . .
N4 N 0.70890(7) 0.53027(7) 0.69311(14) 0.0196(3) Uani 1 1 d . . . . .
N5 N 0.78178(7) 0.59363(7) 0.47215(14) 0.0199(4) Uani 1 1 d . . . . .
N6 N 0.69304(7) 0.57119(7) 0.46499(14) 0.0198(4) Uani 1 1 d . . . . .
N7 N 0.80069(7) 0.48302(7) 0.35999(14) 0.0197(4) Uani 1 1 d . . . . .
N8 N 0.71427(7) 0.45467(7) 0.37502(14) 0.0199(4) Uani 1 1 d . . . . .
N9 N 0.79896(10) 0.22595(9) 0.7507(2) 0.0425(6) Uani 1 1 d . . . . .
N10 N 0.75585(11) 0.64814(12) 1.03214(19) 0.0501(7) Uani 1 1 d . . . . .
N11 N 0.69411(10) 0.76424(9) 0.28831(19) 0.0383(5) Uani 1 1 d . . . . .
N12 N 0.76617(10) 0.40418(9) -0.01737(16) 0.0347(5) Uani 1 1 d . . . . .
C1 C 0.96157(10) 0.36274(11) 0.4596(2) 0.0345(6) Uani 1 1 d . . . . .
H1 H 0.993854 0.350460 0.431235 0.041 Uiso 1 1 calc R U . . .
C2 C 0.91397(10) 0.34289(10) 0.4176(2) 0.0316(5) Uani 1 1 d . . . . .
H2 H 0.914449 0.316855 0.361386 0.038 Uiso 1 1 calc R U . . .
C3 C 0.86583(10) 0.36150(9) 0.45869(19) 0.0264(5) Uani 1 1 d . . . . .
H3 H 0.834182 0.348233 0.429395 0.032 Uiso 1 1 calc R U . . .
C4 C 0.86455(9) 0.40017(9) 0.54401(18) 0.0224(4) Uani 1 1 d . . . . .
C5 C 0.91248(9) 0.41975(10) 0.5869(2) 0.0286(5) Uani 1 1 d . . . . .
H5 H 0.912153 0.445295 0.644007 0.034 Uiso 1 1 calc R U . . .
C6 C 0.96051(10) 0.40120(11) 0.5447(2) 0.0356(6) Uani 1 1 d . . . . .
H6 H 0.992270 0.414549 0.573323 0.043 Uiso 1 1 calc R U . . .
C7 C 0.77573(9) 0.38968(8) 0.60971(17) 0.0209(4) Uani 1 1 d . . . . .
C8 C 0.78653(9) 0.33207(9) 0.65417(18) 0.0242(5) Uani 1 1 d . . . . .
C9 C 0.81900(10) 0.32491(10) 0.7438(2) 0.0317(5) Uani 1 1 d . . . . .
H9 H 0.837514 0.355292 0.772730 0.038 Uiso 1 1 calc R U . . .
C10 C 0.82342(12) 0.27169(11) 0.7896(2) 0.0397(6) Uani 1 1 d . . . . .
H10 H 0.844560 0.267615 0.850726 0.048 Uiso 1 1 calc R U . . .
C11 C 0.76902(11) 0.23317(10) 0.6629(2) 0.0363(6) Uani 1 1 d . . . . .
H11 H 0.752233 0.201703 0.633867 0.044 Uiso 1 1 calc R U . . .
C12 C 0.76132(10) 0.28473(9) 0.6119(2) 0.0281(5) Uani 1 1 d . . . . .
H12 H 0.739819 0.287550 0.551056 0.034 Uiso 1 1 calc R U . . .
C13 C 0.68379(9) 0.38159(8) 0.66233(18) 0.0223(4) Uani 1 1 d . . . . .
C14 C 0.68804(10) 0.37148(10) 0.77274(19) 0.0285(5) Uani 1 1 d . . . . .
H14 H 0.718779 0.381736 0.809533 0.034 Uiso 1 1 calc R U . . .
C15 C 0.64624(11) 0.34601(11) 0.8281(2) 0.0353(6) Uani 1 1 d . . . . .
H15 H 0.649615 0.338597 0.901630 0.042 Uiso 1 1 calc R U . . .
C16 C 0.59949(11) 0.33145(12) 0.7752(2) 0.0392(6) Uani 1 1 d . . . . .
H16 H 0.571620 0.314481 0.812615 0.047 Uiso 1 1 calc R U . . .
C17 C 0.59528(11) 0.34276(12) 0.6654(2) 0.0379(6) Uani 1 1 d . . . . .
H17 H 0.563999 0.333838 0.629185 0.046 Uiso 1 1 calc R U . . .
C18 C 0.63700(10) 0.36714(10) 0.6089(2) 0.0297(5) Uani 1 1 d . . . . .
H18 H 0.633787 0.373886 0.535091 0.036 Uiso 1 1 calc R U . . .
C19 C 0.94465(11) 0.52759(13) 0.8571(2) 0.0397(6) Uani 1 1 d . . . . .
H19 H 0.976617 0.525553 0.894569 0.048 Uiso 1 1 calc R U . . .
C20 C 0.90032(11) 0.49909(12) 0.8947(2) 0.0367(6) Uani 1 1 d . . . . .
H20 H 0.902603 0.477437 0.957235 0.044 Uiso 1 1 calc R U . . .
C21 C 0.85217(10) 0.50269(10) 0.83919(19) 0.0290(5) Uani 1 1 d . . . . .
H21 H 0.822675 0.482833 0.864038 0.035 Uiso 1 1 calc R U . . .
C22 C 0.84817(9) 0.53599(9) 0.74652(17) 0.0228(4) Uani 1 1 d . . . . .
C23 C 0.89306(9) 0.56383(10) 0.70789(19) 0.0280(5) Uani 1 1 d . . . . .
H23 H 0.891034 0.585492 0.645318 0.034 Uiso 1 1 calc R U . . .
C24 C 0.94110(10) 0.55916(11) 0.7632(2) 0.0361(6) Uani 1 1 d . . . . .
H24 H 0.971134 0.577496 0.736745 0.043 Uiso 1 1 calc R U . . .
C25 C 0.75383(9) 0.54845(8) 0.74037(16) 0.0206(4) Uani 1 1 d . . . . .
C26 C 0.75391(10) 0.58200(10) 0.84351(17) 0.0256(5) Uani 1 1 d . . . . .
C27 C 0.78743(10) 0.62824(10) 0.8536(2) 0.0309(5) Uani 1 1 d . . . . .
H27 H 0.810248 0.638002 0.797250 0.037 Uiso 1 1 calc R U . . .
C28 C 0.78669(13) 0.65980(12) 0.9482(2) 0.0432(7) Uani 1 1 d . . . . .
H28 H 0.809120 0.690874 0.952803 0.052 Uiso 1 1 calc R U . . .
C29 C 0.72391(13) 0.60390(14) 1.0221(2) 0.0475(8) Uani 1 1 d . . . . .
H29 H 0.701993 0.595093 1.080437 0.057 Uiso 1 1 calc R U . . .
C30 C 0.72074(11) 0.56946(12) 0.93022(19) 0.0344(6) Uani 1 1 d . . . . .
H30 H 0.697220 0.539241 0.927437 0.041 Uiso 1 1 calc R U . . .
C31 C 0.65873(9) 0.55281(9) 0.72305(17) 0.0225(4) Uani 1 1 d . . . . .
C32 C 0.65064(9) 0.61095(9) 0.72950(17) 0.0235(4) Uani 1 1 d . . . . .
H32 H 0.679060 0.635349 0.718155 0.028 Uiso 1 1 calc R U . . .
C33 C 0.60101(10) 0.63254(10) 0.75247(19) 0.0296(5) Uani 1 1 d . . . . .
H33 H 0.596306 0.671301 0.758184 0.035 Uiso 1 1 calc R U . . .
C34 C 0.55794(10) 0.59659(12) 0.7671(2) 0.0355(6) Uani 1 1 d . . . . .
H34 H 0.524450 0.611128 0.782896 0.043 Uiso 1 1 calc R U . . .
C35 C 0.56531(11) 0.53903(12) 0.7581(2) 0.0380(6) Uani 1 1 d . . . . .
H35 H 0.536405 0.514936 0.766399 0.046 Uiso 1 1 calc R U . . .
C36 C 0.61542(10) 0.51669(10) 0.7367(2) 0.0303(5) Uani 1 1 d . . . . .
H36 H 0.620036 0.477890 0.731602 0.036 Uiso 1 1 calc R U . . .
C37 C 0.89655(11) 0.71883(11) 0.5333(3) 0.0417(7) Uani 1 1 d . . . . .
H37 H 0.922131 0.746109 0.547745 0.050 Uiso 1 1 calc R U . . .
C38 C 0.84999(11) 0.71755(10) 0.5928(2) 0.0356(6) Uani 1 1 d . . . . .
H38 H 0.844288 0.743875 0.647360 0.043 Uiso 1 1 calc R U . . .
C39 C 0.81160(10) 0.67683(9) 0.57111(19) 0.0269(5) Uani 1 1 d . . . . .
H39 H 0.780236 0.675941 0.611161 0.032 Uiso 1 1 calc R U . . .
C40 C 0.82022(9) 0.63737(9) 0.48926(18) 0.0220(4) Uani 1 1 d . . . . .
C41 C 0.86721(10) 0.63875(10) 0.4301(2) 0.0289(5) Uani 1 1 d . . . . .
H41 H 0.873276 0.612375 0.375769 0.035 Uiso 1 1 calc R U . . .
C42 C 0.90524(10) 0.67976(11) 0.4524(2) 0.0378(6) Uani 1 1 d . . . . .
H42 H 0.936664 0.680833 0.412545 0.045 Uiso 1 1 calc R U . . .
C43 C 0.73204(9) 0.60842(8) 0.44726(16) 0.0195(4) Uani 1 1 d . . . . .
C44 C 0.72038(9) 0.66428(9) 0.39592(18) 0.0223(4) Uani 1 1 d . . . . .
C45 C 0.74199(10) 0.67695(9) 0.29573(18) 0.0266(5) Uani 1 1 d . . . . .
H45 H 0.766241 0.652648 0.263164 0.032 Uiso 1 1 calc R U . . .
C46 C 0.72693(11) 0.72643(10) 0.2446(2) 0.0327(5) Uani 1 1 d . . . . .
H46 H 0.740525 0.733634 0.175953 0.039 Uiso 1 1 calc R U . . .
C47 C 0.67515(11) 0.75245(10) 0.3871(2) 0.0368(6) Uani 1 1 d . . . . .
H47 H 0.653301 0.778953 0.420379 0.044 Uiso 1 1 calc R U . . .
C48 C 0.68612(10) 0.70318(10) 0.4427(2) 0.0289(5) Uani 1 1 d . . . . .
H48 H 0.670852 0.696299 0.510085 0.035 Uiso 1 1 calc R U . . .
C49 C 0.64300(9) 0.57700(9) 0.41128(18) 0.0219(4) Uani 1 1 d . . . . .
C50 C 0.64092(10) 0.57907(10) 0.29890(19) 0.0274(5) Uani 1 1 d . . . . .
H50 H 0.672301 0.579461 0.258881 0.033 Uiso 1 1 calc R U . . .
C51 C 0.59202(11) 0.58057(11) 0.2459(2) 0.0342(5) Uani 1 1 d . . . . .
H51 H 0.590863 0.582211 0.170708 0.041 Uiso 1 1 calc R U . . .
C52 C 0.54526(10) 0.57962(11) 0.3051(2) 0.0348(6) Uani 1 1 d . . . . .
H52 H 0.512627 0.580857 0.269939 0.042 Uiso 1 1 calc R U . . .
C53 C 0.54716(10) 0.57685(11) 0.4160(2) 0.0346(6) Uani 1 1 d . . . . .
H53 H 0.515687 0.575855 0.455725 0.042 Uiso 1 1 calc R U . . .
C54 C 0.59575(9) 0.57552(10) 0.46954(19) 0.0271(5) Uani 1 1 d . . . . .
H54 H 0.596577 0.573634 0.544686 0.033 Uiso 1 1 calc R U . . .
C55 C 0.92451(11) 0.55818(12) 0.1796(2) 0.0381(6) Uani 1 1 d . . . . .
H55 H 0.951931 0.575043 0.140715 0.046 Uiso 1 1 calc R U . . .
C56 C 0.87182(11) 0.56793(11) 0.1514(2) 0.0353(6) Uani 1 1 d . . . . .
H56 H 0.864011 0.591447 0.093334 0.042 Uiso 1 1 calc R U . . .
C57 C 0.83095(10) 0.54288(9) 0.20896(18) 0.0257(5) Uani 1 1 d . . . . .
H57 H 0.795808 0.550102 0.190183 0.031 Uiso 1 1 calc R U . . .
C58 C 0.84217(9) 0.50679(9) 0.29517(17) 0.0223(4) Uani 1 1 d . . . . .
C59 C 0.89497(9) 0.49732(10) 0.32377(19) 0.0264(5) Uani 1 1 d . . . . .
H59 H 0.902945 0.473653 0.381476 0.032 Uiso 1 1 calc R U . . .
C60 C 0.93582(10) 0.52328(11) 0.2660(2) 0.0336(5) Uani 1 1 d . . . . .
H60 H 0.971002 0.517054 0.285708 0.040 Uiso 1 1 calc R U . . .
C61 C 0.75796(9) 0.45894(8) 0.31433(16) 0.0205(4) Uani 1 1 d . . . . .
C62 C 0.76026(9) 0.43857(9) 0.19972(17) 0.0234(4) Uani 1 1 d . . . . .
C63 C 0.80462(10) 0.41016(9) 0.16020(19) 0.0269(5) Uani 1 1 d . . . . .
H63 H 0.833046 0.401844 0.205477 0.032 Uiso 1 1 calc R U . . .
C64 C 0.80576(11) 0.39449(10) 0.05243(19) 0.0317(5) Uani 1 1 d . . . . .
H64 H 0.835924 0.376056 0.026837 0.038 Uiso 1 1 calc R U . . .
C65 C 0.72336(11) 0.43058(11) 0.02240(19) 0.0331(5) Uani 1 1 d . . . . .
H65 H 0.695060 0.437172 -0.024213 0.040 Uiso 1 1 calc R U . . .
C66 C 0.71844(10) 0.44873(10) 0.12830(18) 0.0279(5) Uani 1 1 d . . . . .
H66 H 0.687890 0.467315 0.151437 0.034 Uiso 1 1 calc R U . . .
C67 C 0.67384(9) 0.41461(9) 0.34805(17) 0.0229(4) Uani 1 1 d . . . . .
C68 C 0.68678(10) 0.35860(10) 0.32618(19) 0.0289(5) Uani 1 1 d . . . . .
H68 H 0.722236 0.347429 0.325049 0.035 Uiso 1 1 calc R U . . .
C69 C 0.64703(11) 0.31947(11) 0.3061(2) 0.0382(6) Uani 1 1 d . . . . .
H69 H 0.655956 0.282340 0.290148 0.046 Uiso 1 1 calc R U . . .
C70 C 0.59402(11) 0.33554(12) 0.3098(2) 0.0422(7) Uani 1 1 d . . . . .
H70 H 0.567362 0.309320 0.296228 0.051 Uiso 1 1 calc R U . . .
C71 C 0.58098(10) 0.39099(11) 0.3338(2) 0.0359(6) Uani 1 1 d . . . . .
H71 H 0.545453 0.401719 0.338117 0.043 Uiso 1 1 calc R U . . .
C72 C 0.62080(9) 0.43058(10) 0.35154(19) 0.0274(5) Uani 1 1 d . . . . .
H72 H 0.611836 0.467881 0.365779 0.033 Uiso 1 1 calc R U . . .
O1 O 0.52225(10) 0.73684(10) 0.6545(2) 0.0616(6) Uani 1 1 d . . . . .
C78 C 0.52433(18) 0.71774(16) 0.5433(3) 0.0742(12) Uani 1 1 d . . . . .
H78A H 0.494580 0.692986 0.527910 0.089 Uiso 1 1 calc R U . . .
H78B H 0.557123 0.697374 0.529616 0.089 Uiso 1 1 calc R U . . .
C79 C 0.5217(2) 0.7689(2) 0.4751(4) 0.0886(14) Uani 1 1 d . . . . .
H79A H 0.485203 0.777811 0.456145 0.106 Uiso 1 1 calc R U . . .
H79B H 0.542337 0.764313 0.409276 0.106 Uiso 1 1 calc R U . . .
C80 C 0.54562(18) 0.81474(15) 0.5476(3) 0.0695(11) Uani 1 1 d . . . . .
H80A H 0.577854 0.830103 0.515957 0.083 Uiso 1 1 calc R U . . .
H80B H 0.520467 0.845116 0.559654 0.083 Uiso 1 1 calc R U . . .
C81 C 0.55738(18) 0.78420(15) 0.6509(4) 0.0763(13) Uani 1 1 d . . . . .
H81A H 0.594134 0.771777 0.652005 0.092 Uiso 1 1 calc R U . . .
H81B H 0.551264 0.808650 0.712603 0.092 Uiso 1 1 calc R U . . .
C73 C 0.5725(3) 0.4056(4) 1.0455(6) 0.072(2) Uani 0.5 1 d D U P A -1
H73A H 0.546626 0.381043 1.077748 0.109 Uiso 0.5 1 calc R U P A -1
H73B H 0.605836 0.401602 1.082614 0.109 Uiso 0.5 1 calc R U P A -1
H73C H 0.577149 0.395876 0.970681 0.109 Uiso 0.5 1 calc R U P A -1
C74 C 0.5533(3) 0.4671(4) 1.0544(9) 0.065(3) Uani 0.5 1 d D U P A -1
H74A H 0.550766 0.477551 1.130120 0.078 Uiso 0.5 1 calc R U P A -1
H74B H 0.579207 0.491761 1.020286 0.078 Uiso 0.5 1 calc R U P A -1
C75 C 0.4989(4) 0.4754(5) 1.0002(8) 0.053(2) Uani 0.5 1 d D U P A -1
H75A H 0.501475 0.465515 0.924198 0.063 Uiso 0.5 1 calc R U P A -1
H75B H 0.473010 0.450493 1.033677 0.063 Uiso 0.5 1 calc R U P A -1
C76 C 0.4802(4) 0.5358(5) 1.0108(9) 0.064(3) Uani 0.5 1 d D U P A -1
H76A H 0.505932 0.560759 0.977090 0.076 Uiso 0.5 1 calc R U P A -1
H76B H 0.477601 0.545775 1.086754 0.076 Uiso 0.5 1 calc R U P A -1
C77 C 0.4261(4) 0.5438(5) 0.9572(10) 0.072(3) Uani 0.5 1 d D U P A -1
H77A H 0.430281 0.542970 0.879997 0.108 Uiso 0.5 1 calc R U P A -1
H77B H 0.411352 0.579451 0.978612 0.108 Uiso 0.5 1 calc R U P A -1
H77C H 0.402606 0.514032 0.979331 0.108 Uiso 0.5 1 calc R U P A -1

loop_
_atom_site_aniso_label
_atom_site_aniso_U_11
_atom_site_aniso_U_22
_atom_site_aniso_U_33
_atom_site_aniso_U_23
_atom_site_aniso_U_13
_atom_site_aniso_U_12
Mo1 0.01983(9) 0.01434(9) 0.01714(9) -0.00064(6) -0.00085(6) 0.00056(6)
Mo2 0.01993(10) 0.01413(9) 0.01794(9) -0.00088(6) -0.00035(7) 0.00035(6)
N1 0.0242(9) 0.0168(8) 0.0211(9) -0.0013(7) -0.0024(7) 0.0024(7)
N2 0.0260(9) 0.0149(8) 0.0211(8) 0.0004(7) -0.0017(7) -0.0023(7)
N3 0.0247(9) 0.0188(9) 0.0176(8) -0.0019(7) -0.0023(7) -0.0001(7)
N4 0.0230(9) 0.0172(8) 0.0187(8) -0.0007(7) 0.0007(7) 0.0010(7)
N5 0.0235(9) 0.0140(8) 0.0221(9) 0.0002(7) -0.0004(7) -0.0013(7)
N6 0.0222(9) 0.0173(8) 0.0198(8) -0.0006(7) -0.0014(7) 0.0024(7)
N7 0.0211(9) 0.0198(9) 0.0182(8) -0.0019(7) 0.0002(7) 0.0022(7)
N8 0.0231(9) 0.0176(8) 0.0190(8) -0.0031(7) -0.0026(7) -0.0006(7)
N9 0.0514(15) 0.0250(11) 0.0511(14) 0.0122(10) -0.0077(12) 0.0009(10)
N10 0.0657(18) 0.0534(16) 0.0313(13) -0.0140(11) -0.0128(12) 0.0163(13)
N11 0.0499(14) 0.0225(10) 0.0424(13) 0.0049(9) -0.0095(11) 0.0041(9)
N12 0.0501(14) 0.0329(11) 0.0212(10) -0.0057(8) 0.0020(9) -0.0027(10)
C1 0.0286(13) 0.0338(13) 0.0410(14) -0.0036(11) 0.0030(11) 0.0061(10)
C2 0.0343(13) 0.0283(12) 0.0322(12) -0.0056(10) 0.0025(10) 0.0048(10)
C3 0.0293(12) 0.0217(11) 0.0281(11) -0.0024(9) -0.0034(9) 0.0001(9)
C4 0.0250(11) 0.0168(10) 0.0252(11) 0.0017(8) -0.0020(9) 0.0048(8)
C5 0.0282(12) 0.0265(11) 0.0312(12) -0.0039(9) -0.0067(10) 0.0017(9)
C6 0.0262(12) 0.0374(14) 0.0432(14) -0.0028(11) -0.0065(11) 0.0024(10)
C7 0.0267(11) 0.0159(10) 0.0199(10) -0.0003(8) -0.0028(8) 0.0000(8)
C8 0.0284(12) 0.0187(10) 0.0256(11) 0.0022(8) 0.0026(9) 0.0015(8)
C9 0.0372(14) 0.0256(12) 0.0324(13) 0.0028(10) -0.0056(11) -0.0002(10)
C10 0.0475(16) 0.0318(13) 0.0397(15) 0.0104(11) -0.0112(12) 0.0040(12)
C11 0.0434(15) 0.0210(11) 0.0443(15) 0.0023(10) -0.0016(12) -0.0014(10)
C12 0.0334(13) 0.0196(11) 0.0313(12) -0.0011(9) -0.0008(10) 0.0017(9)
C13 0.0274(11) 0.0143(9) 0.0251(11) 0.0001(8) 0.0004(9) -0.0004(8)
C14 0.0341(13) 0.0282(12) 0.0233(11) -0.0016(9) -0.0007(10) -0.0024(10)
C15 0.0431(15) 0.0371(14) 0.0258(12) 0.0032(10) 0.0063(11) -0.0040(11)
C16 0.0374(15) 0.0404(15) 0.0397(14) 0.0039(12) 0.0096(12) -0.0079(12)
C17 0.0312(14) 0.0414(15) 0.0412(15) 0.0016(12) -0.0007(11) -0.0080(11)
C18 0.0307(13) 0.0293(12) 0.0291(12) 0.0020(9) -0.0031(10) -0.0035(10)
C19 0.0310(14) 0.0550(17) 0.0333(13) -0.0064(12) -0.0110(11) 0.0063(12)
C20 0.0390(14) 0.0484(16) 0.0228(11) 0.0015(10) -0.0041(10) 0.0122(12)
C21 0.0304(12) 0.0309(12) 0.0257(11) 0.0015(9) -0.0001(9) 0.0044(10)
C22 0.0264(11) 0.0218(10) 0.0202(10) -0.0051(8) -0.0050(8) 0.0021(9)
C23 0.0289(12) 0.0266(11) 0.0285(12) -0.0013(9) -0.0035(10) -0.0009(9)
C24 0.0299(13) 0.0399(14) 0.0387(14) -0.0034(11) -0.0042(11) -0.0033(11)
C25 0.0281(11) 0.0161(9) 0.0176(9) 0.0005(8) -0.0011(8) 0.0007(8)
C26 0.0319(12) 0.0266(11) 0.0182(10) -0.0036(8) -0.0022(9) 0.0075(9)
C27 0.0365(14) 0.0277(12) 0.0286(12) -0.0071(9) -0.0089(10) 0.0064(10)
C28 0.0574(19) 0.0386(15) 0.0338(14) -0.0148(11) -0.0168(13) 0.0097(13)
C29 0.0567(19) 0.065(2) 0.0204(12) 0.0024(12) 0.0035(12) 0.0207(16)
C30 0.0399(14) 0.0414(14) 0.0221(11) 0.0032(10) -0.0005(10) 0.0096(11)
C31 0.0246(11) 0.0235(11) 0.0193(10) -0.0033(8) 0.0025(8) -0.0004(8)
C32 0.0264(11) 0.0217(10) 0.0224(10) -0.0029(8) -0.0026(9) -0.0015(9)
C33 0.0316(13) 0.0281(12) 0.0290(12) -0.0092(9) -0.0041(10) 0.0039(10)
C34 0.0241(12) 0.0443(15) 0.0383(14) -0.0126(12) 0.0034(10) 0.0036(10)
C35 0.0323(14) 0.0385(14) 0.0433(15) -0.0081(12) 0.0106(11) -0.0093(11)
C36 0.0325(13) 0.0237(12) 0.0346(13) -0.0038(10) 0.0082(10) -0.0063(9)
C37 0.0347(14) 0.0245(12) 0.0659(19) -0.0045(12) -0.0107(13) -0.0061(10)
C38 0.0397(15) 0.0224(12) 0.0448(15) -0.0076(10) -0.0100(12) 0.0007(10)
C39 0.0314(12) 0.0212(11) 0.0281(11) -0.0007(9) -0.0031(10) 0.0031(9)
C40 0.0247(11) 0.0150(9) 0.0264(11) 0.0021(8) -0.0050(9) -0.0007(8)
C41 0.0285(12) 0.0222(11) 0.0361(13) 0.0018(9) 0.0002(10) -0.0021(9)
C42 0.0271(13) 0.0333(13) 0.0529(16) 0.0006(12) 0.0018(12) -0.0043(10)
C43 0.0254(11) 0.0151(9) 0.0182(9) -0.0001(7) 0.0011(8) 0.0024(8)
C44 0.0253(11) 0.0163(10) 0.0252(11) 0.0008(8) -0.0049(9) 0.0004(8)
C45 0.0331(13) 0.0206(10) 0.0263(11) 0.0015(9) -0.0018(9) 0.0000(9)
C46 0.0447(15) 0.0220(11) 0.0314(12) 0.0060(9) -0.0038(11) -0.0036(10)
C47 0.0431(15) 0.0240(12) 0.0434(15) -0.0033(11) -0.0059(12) 0.0115(11)
C48 0.0324(13) 0.0239(11) 0.0306(12) -0.0010(9) -0.0012(10) 0.0050(9)
C49 0.0236(11) 0.0153(9) 0.0268(11) -0.0013(8) -0.0026(9) 0.0028(8)
C50 0.0292(12) 0.0273(11) 0.0258(11) 0.0027(9) -0.0018(9) -0.0012(9)
C51 0.0389(14) 0.0336(13) 0.0301(12) 0.0039(10) -0.0104(11) -0.0007(11)
C52 0.0295(13) 0.0332(13) 0.0418(14) -0.0024(11) -0.0103(11) 0.0029(10)
C53 0.0252(12) 0.0360(13) 0.0428(14) -0.0082(11) -0.0006(11) 0.0010(10)
C54 0.0273(12) 0.0271(11) 0.0269(11) -0.0054(9) -0.0010(9) -0.0007(9)
C55 0.0352(14) 0.0459(15) 0.0333(13) 0.0019(11) 0.0113(11) -0.0092(12)
C56 0.0422(15) 0.0362(14) 0.0275(12) 0.0065(10) 0.0023(11) -0.0038(11)
C57 0.0297(12) 0.0248(11) 0.0225(10) -0.0007(9) 0.0000(9) 0.0001(9)
C58 0.0243(11) 0.0221(10) 0.0205(10) -0.0040(8) 0.0026(8) 0.0004(8)
C59 0.0272(12) 0.0268(11) 0.0250(11) -0.0016(9) 0.0000(9) 0.0021(9)
C60 0.0260(12) 0.0386(14) 0.0362(13) -0.0044(11) 0.0033(10) -0.0010(10)
C61 0.0261(11) 0.0163(9) 0.0191(10) -0.0010(8) -0.0010(8) 0.0037(8)
C62 0.0296(12) 0.0198(10) 0.0209(10) -0.0019(8) -0.0017(9) -0.0019(9)
C63 0.0327(13) 0.0220(11) 0.0260(11) -0.0034(9) 0.0017(9) -0.0010(9)
C64 0.0403(14) 0.0276(12) 0.0271(12) -0.0059(9) 0.0075(10) -0.0016(10)
C65 0.0418(15) 0.0329(13) 0.0246(12) -0.0018(10) -0.0047(10) -0.0024(11)
C66 0.0363(13) 0.0253(11) 0.0223(11) -0.0022(9) -0.0038(9) -0.0001(10)
C67 0.0274(11) 0.0215(10) 0.0197(10) -0.0028(8) -0.0022(9) -0.0041(9)
C68 0.0321(13) 0.0232(11) 0.0315(12) -0.0052(9) 0.0010(10) -0.0009(9)
C69 0.0456(16) 0.0244(12) 0.0446(15) -0.0101(11) 0.0015(12) -0.0071(11)
C70 0.0389(16) 0.0386(15) 0.0492(16) -0.0108(12) -0.0034(13) -0.0145(12)
C71 0.0269(13) 0.0412(14) 0.0396(14) -0.0029(11) -0.0053(11) -0.0051(11)
C72 0.0281(12) 0.0253(11) 0.0287(12) -0.0033(9) -0.0034(9) -0.0010(9)
O1 0.0683(16) 0.0479(13) 0.0687(16) 0.0001(12) -0.0105(13) -0.0104(11)
C78 0.090(3) 0.054(2) 0.079(3) -0.021(2) 0.004(2) -0.017(2)
C79 0.118(4) 0.084(3) 0.063(3) -0.005(2) 0.001(3) -0.033(3)
C80 0.095(3) 0.047(2) 0.066(2) -0.0043(17) 0.003(2) -0.0075(19)
C81 0.091(3) 0.0421(19) 0.096(3) 0.0117(19) -0.039(2) -0.0185(19)
C73 0.054(4) 0.107(6) 0.056(4) -0.017(4) 0.010(3) 0.008(4)
C74 0.043(5) 0.109(7) 0.044(4) -0.011(4) 0.010(4) -0.013(4)
C75 0.062(5) 0.062(5) 0.034(3) -0.009(3) 0.013(4) -0.013(4)
C76 0.086(8) 0.065(5) 0.040(4) 0.003(4) 0.009(5) -0.017(5)
C77 0.100(8) 0.057(5) 0.058(6) 0.004(4) -0.009(6) 0.009(5)

loop_
_atom_type_symbol
_atom_type_description
_atom_type_scat_dispersion_real
_atom_type_scat_dispersion_imag
_atom_type_scat_source
C C 0.0033 0.0016 'International Tables Vol C Tables 4.2.6.8 and 6.1.1.4'
H H 0.0000 0.0000 'International Tables Vol C Tables 4.2.6.8 and 6.1.1.4'
Mo Mo -1.6832 0.6857 'International Tables Vol C Tables 4.2.6.8 and 6.1.1.4'
N N 0.0061 0.0033 'International Tables Vol C Tables 4.2.6.8 and 6.1.1.4'
O O 0.0106 0.0060 'International Tables Vol C Tables 4.2.6.8 and 6.1.1.4'

loop_
_exptl_crystal_face_index_h
_exptl_crystal_face_index_k
_exptl_crystal_face_index_l
_exptl_crystal_face_perp_dist
0 0 1 0.0720
0 0 -1 0.0660
8 -3 2 0.2800
-8 3 -1 0.2260
5 -6 0 0.2250
-7 4 0 0.2100
3 9 -1 0.2340
0 -1 0 0.2460
-1 5 0 0.2890

loop_
_geom_angle_atom_site_label_1
_geom_angle_atom_site_label_2
_geom_angle_atom_site_label_3
_geom_angle
_geom_angle_site_symmetry_1
_geom_angle_site_symmetry_3
_geom_angle_publ_flag
Mo2 Mo1 N1 91.53(5) . . ?
Mo2 Mo1 N3 93.28(5) . . ?
Mo2 Mo1 N5 91.93(5) . . ?
Mo2 Mo1 N7 93.08(5) . . ?
N1 Mo1 N5 176.52(7) . . ?
N3 Mo1 N1 91.47(7) . . ?
N3 Mo1 N5 88.72(7) . . ?
N3 Mo1 N7 173.14(7) . . ?
N7 Mo1 N1 90.91(7) . . ?
N7 Mo1 N5 88.52(7) . . ?
Mo1 Mo2 N2 93.45(5) . . ?
Mo1 Mo2 N4 91.61(5) . . ?
Mo1 Mo2 N6 93.14(5) . . ?
Mo1 Mo2 N8 91.58(5) . . ?
N2 Mo2 N4 92.24(7) . . ?
N2 Mo2 N6 173.35(7) . . ?
N2 Mo2 N8 89.94(7) . . ?
N4 Mo2 N8 176.02(7) . . ?
N6 Mo2 N4 88.46(6) . . ?
N6 Mo2 N8 88.99(6) . . ?
C4 N1 Mo1 118.14(13) . . ?
C7 N1 Mo1 119.02(14) . . ?
C7 N1 C4 119.54(18) . . ?
C7 N2 Mo2 117.58(14) . . ?
C7 N2 C13 120.32(18) . . ?
C13 N2 Mo2 120.86(14) . . ?
C22 N3 Mo1 120.16(13) . . ?
C25 N3 Mo1 118.31(14) . . ?
C25 N3 C22 119.97(17) . . ?
C25 N4 Mo2 118.60(14) . . ?
C25 N4 C31 120.90(17) . . ?
C31 N4 Mo2 116.74(13) . . ?
C40 N5 Mo1 121.47(13) . . ?
C43 N5 Mo1 118.10(13) . . ?
C43 N5 C40 118.40(17) . . ?
C43 N6 Mo2 117.71(14) . . ?
C43 N6 C49 120.37(18) . . ?
C49 N6 Mo2 119.46(13) . . ?
C58 N7 Mo1 117.87(13) . . ?
C61 N7 Mo1 118.56(14) . . ?
C61 N7 C58 121.05(18) . . ?
C61 N8 Mo2 118.87(14) . . ?
C61 N8 C67 120.29(18) . . ?
C67 N8 Mo2 118.80(13) . . ?
C11 N9 C10 116.7(2) . . ?
C28 N10 C29 116.4(2) . . ?
C46 N11 C47 116.6(2) . . ?
C65 N12 C64 116.3(2) . . ?
C2 C1 H1 120.3 . . ?
C2 C1 C6 119.3(2) . . ?
C6 C1 H1 120.3 . . ?
C1 C2 H2 119.7 . . ?
C3 C2 C1 120.6(2) . . ?
C3 C2 H2 119.7 . . ?
C2 C3 H3 119.9 . . ?
C2 C3 C4 120.3(2) . . ?
C4 C3 H3 119.9 . . ?
C3 C4 N1 119.8(2) . . ?
C5 C4 N1 120.74(19) . . ?
C5 C4 C3 119.1(2) . . ?
C4 C5 H5 119.9 . . ?
C6 C5 C4 120.2(2) . . ?
C6 C5 H5 119.9 . . ?
C1 C6 H6 119.7 . . ?
C5 C6 C1 120.5(2) . . ?
C5 C6 H6 119.7 . . ?
N1 C7 N2 117.82(18) . . ?
N1 C7 C8 121.77(19) . . ?
N2 C7 C8 120.38(19) . . ?
C9 C8 C7 120.8(2) . . ?
C9 C8 C12 118.0(2) . . ?
C12 C8 C7 121.0(2) . . ?
C8 C9 H9 120.5 . . ?
C10 C9 C8 119.0(2) . . ?
C10 C9 H9 120.5 . . ?
N9 C10 C9 123.7(3) . . ?
N9 C10 H10 118.2 . . ?
C9 C10 H10 118.2 . . ?
N9 C11 H11 117.9 . . ?
N9 C11 C12 124.2(2) . . ?
C12 C11 H11 117.9 . . ?
C8 C12 H12 120.8 . . ?
C11 C12 C8 118.4(2) . . ?
C11 C12 H12 120.8 . . ?
C14 C13 N2 120.7(2) . . ?
C14 C13 C18 119.3(2) . . ?
C18 C13 N2 119.8(2) . . ?
C13 C14 H14 120.1 . . ?
C13 C14 C15 119.8(2) . . ?
C15 C14 H14 120.1 . . ?
C14 C15 H15 119.5 . . ?
C16 C15 C14 121.0(2) . . ?
C16 C15 H15 119.5 . . ?
C15 C16 H16 120.7 . . ?
C17 C16 C15 118.6(2) . . ?
C17 C16 H16 120.7 . . ?
C16 C17 H17 119.5 . . ?
C18 C17 C16 120.9(3) . . ?
C18 C17 H17 119.5 . . ?
C13 C18 H18 119.9 . . ?
C17 C18 C13 120.2(2) . . ?
C17 C18 H18 119.9 . . ?
C20 C19 H19 120.2 . . ?
C20 C19 C24 119.5(2) . . ?
C24 C19 H19 120.2 . . ?
C19 C20 H20 119.9 . . ?
C19 C20 C21 120.3(2) . . ?
C21 C20 H20 119.9 . . ?
C20 C21 H21 119.9 . . ?
C22 C21 C20 120.2(2) . . ?
C22 C21 H21 119.9 . . ?
C21 C22 N3 120.4(2) . . ?
C23 C22 N3 120.2(2) . . ?
C23 C22 C21 119.4(2) . . ?
C22 C23 H23 120.1 . . ?
C22 C23 C24 119.8(2) . . ?
C24 C23 H23 120.1 . . ?
C19 C24 C23 120.8(2) . . ?
C19 C24 H24 119.6 . . ?
C23 C24 H24 119.6 . . ?
N3 C25 N4 117.09(18) . . ?
N3 C25 C26 119.99(19) . . ?
N4 C25 C26 122.79(19) . . ?
C27 C26 C25 119.8(2) . . ?
C30 C26 C25 122.6(2) . . ?
C30 C26 C27 117.6(2) . . ?
C26 C27 H27 120.2 . . ?
C28 C27 C26 119.6(3) . . ?
C28 C27 H27 120.2 . . ?
N10 C28 C27 123.7(3) . . ?
N10 C28 H28 118.2 . . ?
C27 C28 H28 118.2 . . ?
N10 C29 H29 117.5 . . ?
N10 C29 C30 124.9(3) . . ?
C30 C29 H29 117.5 . . ?
C26 C30 C29 117.7(3) . . ?
C26 C30 H30 121.1 . . ?
C29 C30 H30 121.1 . . ?
C32 C31 N4 121.1(2) . . ?
C36 C31 N4 119.5(2) . . ?
C36 C31 C32 119.1(2) . . ?
C31 C32 H32 119.6 . . ?
C33 C32 C31 120.7(2) . . ?
C33 C32 H32 119.6 . . ?
C32 C33 H33 119.9 . . ?
C32 C33 C34 120.2(2) . . ?
C34 C33 H33 119.9 . . ?
C33 C34 H34 120.3 . . ?
C35 C34 C33 119.4(2) . . ?
C35 C34 H34 120.3 . . ?
C34 C35 H35 119.6 . . ?
C34 C35 C36 120.8(2) . . ?
C36 C35 H35 119.6 . . ?
C31 C36 H36 120.2 . . ?
C35 C36 C31 119.7(2) . . ?
C35 C36 H36 120.2 . . ?
C38 C37 H37 119.9 . . ?
C42 C37 H37 119.9 . . ?
C42 C37 C38 120.2(2) . . ?
C37 C38 H38 120.0 . . ?
C37 C38 C39 120.0(2) . . ?
C39 C38 H38 120.0 . . ?
C38 C39 H39 120.0 . . ?
C38 C39 C40 119.9(2) . . ?
C40 C39 H39 120.0 . . ?
C39 C40 N5 119.3(2) . . ?
C41 C40 N5 120.8(2) . . ?
C41 C40 C39 119.8(2) . . ?
C40 C41 H41 120.1 . . ?
C40 C41 C42 119.8(2) . . ?
C42 C41 H41 120.1 . . ?
C37 C42 C41 120.4(3) . . ?
C37 C42 H42 119.8 . . ?
C41 C42 H42 119.8 . . ?
N5 C43 N6 118.38(18) . . ?
N5 C43 C44 120.95(19) . . ?
N6 C43 C44 120.61(19) . . ?
C45 C44 C43 119.6(2) . . ?
C45 C44 C48 118.0(2) . . ?
C48 C44 C43 122.3(2) . . ?
C44 C45 H45 120.5 . . ?
C44 C45 C46 119.0(2) . . ?
C46 C45 H45 120.5 . . ?
N11 C46 C45 123.7(2) . . ?
N11 C46 H46 118.1 . . ?
C45 C46 H46 118.1 . . ?
N11 C47 H47 118.0 . . ?
N11 C47 C48 123.9(2) . . ?
C48 C47 H47 118.0 . . ?
C44 C48 H48 120.7 . . ?
C47 C48 C44 118.6(2) . . ?
C47 C48 H48 120.7 . . ?
C50 C49 N6 120.2(2) . . ?
C54 C49 N6 120.6(2) . . ?
C54 C49 C50 119.0(2) . . ?
C49 C50 H50 119.8 . . ?
C49 C50 C51 120.4(2) . . ?
C51 C50 H50 119.8 . . ?
C50 C51 H51 120.0 . . ?
C52 C51 C50 120.0(2) . . ?
C52 C51 H51 120.0 . . ?
C51 C52 H52 120.1 . . ?
C53 C52 C51 119.8(2) . . ?
C53 C52 H52 120.1 . . ?
C52 C53 H53 119.7 . . ?
C52 C53 C54 120.6(2) . . ?
C54 C53 H53 119.7 . . ?
C49 C54 C53 120.3(2) . . ?
C49 C54 H54 119.9 . . ?
C53 C54 H54 119.9 . . ?
C56 C55 H55 120.3 . . ?
C60 C55 H55 120.3 . . ?
C60 C55 C56 119.5(2) . . ?
C55 C56 H56 119.8 . . ?
C57 C56 C55 120.4(2) . . ?
C57 C56 H56 119.8 . . ?
C56 C57 H57 119.8 . . ?
C56 C57 C58 120.3(2) . . ?
C58 C57 H57 119.8 . . ?
C57 C58 N7 121.4(2) . . ?
C59 C58 N7 119.2(2) . . ?
C59 C58 C57 119.2(2) . . ?
C58 C59 H59 120.0 . . ?
C60 C59 C58 120.0(2) . . ?
C60 C59 H59 120.0 . . ?
C55 C60 C59 120.6(2) . . ?
C55 C60 H60 119.7 . . ?
C59 C60 H60 119.7 . . ?
N7 C61 C62 120.41(19) . . ?
N8 C61 N7 117.08(18) . . ?
N8 C61 C62 122.51(19) . . ?
C63 C62 C61 121.2(2) . . ?
C63 C62 C66 117.8(2) . . ?
C66 C62 C61 121.0(2) . . ?
C62 C63 H63 120.6 . . ?
C64 C63 C62 118.9(2) . . ?
C64 C63 H63 120.6 . . ?
N12 C64 C63 124.1(2) . . ?
N12 C64 H64 117.9 . . ?
C63 C64 H64 117.9 . . ?
N12 C65 H65 117.9 . . ?
N12 C65 C66 124.3(2) . . ?
C66 C65 H65 117.9 . . ?
C62 C66 H66 120.7 . . ?
C65 C66 C62 118.6(2) . . ?
C65 C66 H66 120.7 . . ?
C68 C67 N8 120.8(2) . . ?
C72 C67 N8 119.65(19) . . ?
C72 C67 C68 119.3(2) . . ?
C67 C68 H68 119.8 . . ?
C69 C68 C67 120.3(2) . . ?
C69 C68 H68 119.8 . . ?
C68 C69 H69 119.9 . . ?
C70 C69 C68 120.2(2) . . ?
C70 C69 H69 119.9 . . ?
C69 C70 H70 120.2 . . ?
C69 C70 C71 119.6(2) . . ?
C71 C70 H70 120.2 . . ?
C70 C71 H71 119.9 . . ?
C70 C71 C72 120.3(2) . . ?
C72 C71 H71 119.9 . . ?
C67 C72 C71 120.2(2) . . ?
C67 C72 H72 119.9 . . ?
C71 C72 H72 119.9 . . ?
C81 O1 C78 101.3(3) . . ?
O1 C78 H78A 110.5 . . ?
O1 C78 H78B 110.5 . . ?
O1 C78 C79 106.4(3) . . ?
H78A C78 H78B 108.6 . . ?
C79 C78 H78A 110.5 . . ?
C79 C78 H78B 110.5 . . ?
C78 C79 H79A 111.1 . . ?
C78 C79 H79B 111.1 . . ?
C78 C79 C80 103.3(3) . . ?
H79A C79 H79B 109.1 . . ?
C80 C79 H79A 111.1 . . ?
C80 C79 H79B 111.1 . . ?
C79 C80 H80A 111.1 . . ?
C79 C80 H80B 111.1 . . ?
H80A C80 H80B 109.0 . . ?
C81 C80 C79 103.5(3) . . ?
C81 C80 H80A 111.1 . . ?
C81 C80 H80B 111.1 . . ?
O1 C81 C80 106.5(3) . . ?
O1 C81 H81A 110.4 . . ?
O1 C81 H81B 110.4 . . ?
C80 C81 H81A 110.4 . . ?
C80 C81 H81B 110.4 . . ?
H81A C81 H81B 108.6 . . ?
H73A C73 H73B 109.5 . . ?
H73A C73 H73C 109.5 . . ?
H73B C73 H73C 109.5 . . ?
C74 C73 H73A 109.5 . . ?
C74 C73 H73B 109.5 . . ?
C74 C73 H73C 109.5 . . ?
C73 C74 H74A 109.3 . . ?
C73 C74 H74B 109.3 . . ?
H74A C74 H74B 108.0 . . ?
C75 C74 C73 111.7(7) . . ?
C75 C74 H74A 109.3 . . ?
C75 C74 H74B 109.3 . . ?
C74 C75 H75A 109.4 . . ?
C74 C75 H75B 109.4 . . ?
H75A C75 H75B 108.0 . . ?
C76 C75 C74 111.1(6) . . ?
C76 C75 H75A 109.4 . . ?
C76 C75 H75B 109.4 . . ?
C75 C76 H76A 109.5 . . ?
C75 C76 H76B 109.5 . . ?
C75 C76 C77 110.9(7) . . ?
H76A C76 H76B 108.1 . . ?
C77 C76 H76A 109.5 . . ?
C77 C76 H76B 109.5 . . ?
C76 C77 H77A 109.5 . . ?
C76 C77 H77B 109.5 . . ?
C76 C77 H77C 109.5 . . ?
H77A C77 H77B 109.5 . . ?
H77A C77 H77C 109.5 . . ?
H77B C77 H77C 109.5 . . ?

loop_
_geom_bond_atom_site_label_1
_geom_bond_atom_site_label_2
_geom_bond_distance
_geom_bond_site_symmetry_2
_geom_bond_publ_flag
Mo1 Mo2 2.0922(3) . ?
Mo1 N1 2.1541(17) . ?
Mo1 N3 2.1312(17) . ?
Mo1 N5 2.1669(17) . ?
Mo1 N7 2.1390(17) . ?
Mo2 N2 2.1444(17) . ?
Mo2 N4 2.1604(17) . ?
Mo2 N6 2.1536(17) . ?
Mo2 N8 2.1650(17) . ?
N1 C4 1.428(3) . ?
N1 C7 1.334(3) . ?
N2 C7 1.339(3) . ?
N2 C13 1.435(3) . ?
N3 C22 1.423(3) . ?
N3 C25 1.338(3) . ?
N4 C25 1.344(3) . ?
N4 C31 1.418(3) . ?
N5 C40 1.434(3) . ?
N5 C43 1.335(3) . ?
N6 C43 1.337(3) . ?
N6 C49 1.431(3) . ?
N7 C58 1.429(3) . ?
N7 C61 1.342(3) . ?
N8 C61 1.332(3) . ?
N8 C67 1.431(3) . ?
N9 C10 1.337(4) . ?
N9 C11 1.334(4) . ?
N10 C28 1.323(4) . ?
N10 C29 1.328(4) . ?
N11 C46 1.332(3) . ?
N11 C47 1.339(4) . ?
N12 C64 1.339(3) . ?
N12 C65 1.337(3) . ?
C1 H1 0.9300 . ?
C1 C2 1.388(4) . ?
C1 C6 1.392(4) . ?
C2 H2 0.9300 . ?
C2 C3 1.383(3) . ?
C3 H3 0.9300 . ?
C3 C4 1.398(3) . ?
C4 C5 1.397(3) . ?
C5 H5 0.9300 . ?
C5 C6 1.386(3) . ?
C6 H6 0.9300 . ?
C7 C8 1.498(3) . ?
C8 C9 1.388(3) . ?
C8 C12 1.392(3) . ?
C9 H9 0.9300 . ?
C9 C10 1.388(3) . ?
C10 H10 0.9300 . ?
C11 H11 0.9300 . ?
C11 C12 1.390(3) . ?
C12 H12 0.9300 . ?
C13 C14 1.390(3) . ?
C13 C18 1.393(3) . ?
C14 H14 0.9300 . ?
C14 C15 1.390(3) . ?
C15 H15 0.9300 . ?
C15 C16 1.390(4) . ?
C16 H16 0.9300 . ?
C16 C17 1.388(4) . ?
C17 H17 0.9300 . ?
C17 C18 1.385(4) . ?
C18 H18 0.9300 . ?
C19 H19 0.9300 . ?
C19 C20 1.383(4) . ?
C19 C24 1.384(4) . ?
C20 H20 0.9300 . ?
C20 C21 1.395(4) . ?
C21 H21 0.9300 . ?
C21 C22 1.395(3) . ?
C22 C23 1.391(3) . ?
C23 H23 0.9300 . ?
C23 C24 1.394(3) . ?
C24 H24 0.9300 . ?
C25 C26 1.503(3) . ?
C26 C27 1.389(3) . ?
C26 C30 1.388(3) . ?
C27 H27 0.9300 . ?
C27 C28 1.389(3) . ?
C28 H28 0.9300 . ?
C29 H29 0.9300 . ?
C29 C30 1.401(4) . ?
C30 H30 0.9300 . ?
C31 C32 1.397(3) . ?
C31 C36 1.395(3) . ?
C32 H32 0.9300 . ?
C32 C33 1.378(3) . ?
C33 H33 0.9300 . ?
C33 C34 1.390(4) . ?
C34 H34 0.9300 . ?
C34 C35 1.383(4) . ?
C35 H35 0.9300 . ?
C35 C36 1.391(4) . ?
C36 H36 0.9300 . ?
C37 H37 0.9300 . ?
C37 C38 1.381(4) . ?
C37 C42 1.381(4) . ?
C38 H38 0.9300 . ?
C38 C39 1.392(3) . ?
C39 H39 0.9300 . ?
C39 C40 1.395(3) . ?
C40 C41 1.388(3) . ?
C41 H41 0.9300 . ?
C41 C42 1.392(3) . ?
C42 H42 0.9300 . ?
C43 C44 1.499(3) . ?
C44 C45 1.384(3) . ?
C44 C48 1.388(3) . ?
C45 H45 0.9300 . ?
C45 C46 1.386(3) . ?
C46 H46 0.9300 . ?
C47 H47 0.9300 . ?
C47 C48 1.384(3) . ?
C48 H48 0.9300 . ?
C49 C50 1.391(3) . ?
C49 C54 1.388(3) . ?
C50 H50 0.9300 . ?
C50 C51 1.395(3) . ?
C51 H51 0.9300 . ?
C51 C52 1.383(4) . ?
C52 H52 0.9300 . ?
C52 C53 1.373(4) . ?
C53 H53 0.9300 . ?
C53 C54 1.391(3) . ?
C54 H54 0.9300 . ?
C55 H55 0.9300 . ?
C55 C56 1.390(4) . ?
C55 C60 1.381(4) . ?
C56 H56 0.9300 . ?
C56 C57 1.382(3) . ?
C57 H57 0.9300 . ?
C57 C58 1.396(3) . ?
C58 C59 1.393(3) . ?
C59 H59 0.9300 . ?
C59 C60 1.393(3) . ?
C60 H60 0.9300 . ?
C61 C62 1.497(3) . ?
C62 C63 1.391(3) . ?
C62 C66 1.396(3) . ?
C63 H63 0.9300 . ?
C63 C64 1.383(3) . ?
C64 H64 0.9300 . ?
C65 H65 0.9300 . ?
C65 C66 1.383(3) . ?
C66 H66 0.9300 . ?
C67 C68 1.394(3) . ?
C67 C72 1.387(3) . ?
C68 H68 0.9300 . ?
C68 C69 1.387(3) . ?
C69 H69 0.9300 . ?
C69 C70 1.387(4) . ?
C70 H70 0.9300 . ?
C70 C71 1.388(4) . ?
C71 H71 0.9300 . ?
C71 C72 1.391(3) . ?
C72 H72 0.9300 . ?
O1 C78 1.448(5) . ?
O1 C81 1.430(4) . ?
C78 H78A 0.9700 . ?
C78 H78B 0.9700 . ?
C78 C79 1.480(6) . ?
C79 H79A 0.9700 . ?
C79 H79B 0.9700 . ?
C79 C80 1.533(5) . ?
C80 H80A 0.9700 . ?
C80 H80B 0.9700 . ?
C80 C81 1.498(5) . ?
C81 H81A 0.9700 . ?
C81 H81B 0.9700 . ?
C73 H73A 0.9600 . ?
C73 H73B 0.9600 . ?
C73 H73C 0.9600 . ?
C73 C74 1.541(9) . ?
C74 H74A 0.9700 . ?
C74 H74B 0.9700 . ?
C74 C75 1.539(9) . ?
C75 H75A 0.9700 . ?
C75 H75B 0.9700 . ?
C75 C76 1.515(8) . ?
C76 H76A 0.9700 . ?
C76 H76B 0.9700 . ?
C76 C77 1.525(9) . ?
C77 H77A 0.9600 . ?
C77 H77B 0.9600 . ?
C77 H77C 0.9600 . ?

loop_
_geom_torsion_atom_site_label_1
_geom_torsion_atom_site_label_2
_geom_torsion_atom_site_label_3
_geom_torsion_atom_site_label_4
_geom_torsion
_geom_torsion_site_symmetry_1
_geom_torsion_site_symmetry_2
_geom_torsion_site_symmetry_3
_geom_torsion_site_symmetry_4
_geom_torsion_publ_flag
Mo1 N1 C4 C3 -101.7(2) . . . . ?
Mo1 N1 C4 C5 71.2(2) . . . . ?
Mo1 N1 C7 N2 2.2(3) . . . . ?
Mo1 N1 C7 C8 -175.57(15) . . . . ?
Mo1 N3 C22 C21 -116.09(19) . . . . ?
Mo1 N3 C22 C23 59.8(2) . . . . ?
Mo1 N3 C25 N4 10.0(2) . . . . ?
Mo1 N3 C25 C26 -166.00(15) . . . . ?
Mo1 N5 C40 C39 -103.7(2) . . . . ?
Mo1 N5 C40 C41 72.3(2) . . . . ?
Mo1 N5 C43 N6 5.2(3) . . . . ?
Mo1 N5 C43 C44 -171.96(15) . . . . ?
Mo1 N7 C58 C57 -114.0(2) . . . . ?
Mo1 N7 C58 C59 60.9(2) . . . . ?
Mo1 N7 C61 N8 3.1(2) . . . . ?
Mo1 N7 C61 C62 -177.43(14) . . . . ?
Mo2 N2 C7 N1 3.8(2) . . . . ?
Mo2 N2 C7 C8 -178.40(15) . . . . ?
Mo2 N2 C13 C14 -113.5(2) . . . . ?
Mo2 N2 C13 C18 63.3(2) . . . . ?
Mo2 N4 C25 N3 -3.2(2) . . . . ?
Mo2 N4 C25 C26 172.71(15) . . . . ?
Mo2 N4 C31 C32 -109.1(2) . . . . ?
Mo2 N4 C31 C36 65.0(2) . . . . ?
Mo2 N6 C43 N5 1.3(2) . . . . ?
Mo2 N6 C43 C44 178.47(14) . . . . ?
Mo2 N6 C49 C50 -105.2(2) . . . . ?
Mo2 N6 C49 C54 68.9(2) . . . . ?
Mo2 N8 C61 N7 4.0(2) . . . . ?
Mo2 N8 C61 C62 -175.49(15) . . . . ?
Mo2 N8 C67 C68 -114.6(2) . . . . ?
Mo2 N8 C67 C72 60.6(2) . . . . ?
N1 C4 C5 C6 -172.6(2) . . . . ?
N1 C7 C8 C9 57.2(3) . . . . ?
N1 C7 C8 C12 -127.6(2) . . . . ?
N2 C7 C8 C9 -120.5(2) . . . . ?
N2 C7 C8 C12 54.7(3) . . . . ?
N2 C13 C14 C15 178.2(2) . . . . ?
N2 C13 C18 C17 -177.1(2) . . . . ?
N3 C22 C23 C24 -177.3(2) . . . . ?
N3 C25 C26 C27 38.7(3) . . . . ?
N3 C25 C26 C30 -142.6(2) . . . . ?
N4 C25 C26 C27 -137.1(2) . . . . ?
N4 C25 C26 C30 41.7(3) . . . . ?
N4 C31 C32 C33 176.2(2) . . . . ?
N4 C31 C36 C35 -175.2(2) . . . . ?
N5 C40 C41 C42 -176.4(2) . . . . ?
N5 C43 C44 C45 61.4(3) . . . . ?
N5 C43 C44 C48 -122.0(2) . . . . ?
N6 C43 C44 C45 -115.7(2) . . . . ?
N6 C43 C44 C48 60.8(3) . . . . ?
N6 C49 C50 C51 175.3(2) . . . . ?
N6 C49 C54 C53 -175.1(2) . . . . ?
N7 C58 C59 C60 -175.6(2) . . . . ?
N7 C61 C62 C63 41.8(3) . . . . ?
N7 C61 C62 C66 -136.6(2) . . . . ?
N8 C61 C62 C63 -138.7(2) . . . . ?
N8 C61 C62 C66 42.9(3) . . . . ?
N8 C67 C68 C69 176.4(2) . . . . ?
N8 C67 C72 C71 -175.0(2) . . . . ?
N9 C11 C12 C8 0.4(4) . . . . ?
N10 C29 C30 C26 0.8(4) . . . . ?
N11 C47 C48 C44 2.6(4) . . . . ?
N12 C65 C66 C62 -0.8(4) . . . . ?
C1 C2 C3 C4 -0.7(4) . . . . ?
C2 C1 C6 C5 -0.2(4) . . . . ?
C2 C3 C4 N1 173.2(2) . . . . ?
C2 C3 C4 C5 0.1(3) . . . . ?
C3 C4 C5 C6 0.4(3) . . . . ?
C4 N1 C7 N2 -156.91(19) . . . . ?
C4 N1 C7 C8 25.3(3) . . . . ?
C4 C5 C6 C1 -0.3(4) . . . . ?
C6 C1 C2 C3 0.8(4) . . . . ?
C7 N1 C4 C3 57.6(3) . . . . ?
C7 N1 C4 C5 -129.5(2) . . . . ?
C7 N2 C13 C14 53.4(3) . . . . ?
C7 N2 C13 C18 -129.8(2) . . . . ?
C7 C8 C9 C10 173.1(2) . . . . ?
C7 C8 C12 C11 -174.0(2) . . . . ?
C8 C9 C10 N9 1.6(4) . . . . ?
C9 C8 C12 C11 1.4(4) . . . . ?
C10 N9 C11 C12 -1.2(4) . . . . ?
C11 N9 C10 C9 0.1(4) . . . . ?
C12 C8 C9 C10 -2.3(4) . . . . ?
C13 N2 C7 N1 -163.57(18) . . . . ?
C13 N2 C7 C8 14.2(3) . . . . ?
C13 C14 C15 C16 -1.4(4) . . . . ?
C14 C13 C18 C17 -0.2(4) . . . . ?
C14 C15 C16 C17 0.1(4) . . . . ?
C15 C16 C17 C18 1.1(4) . . . . ?
C16 C17 C18 C13 -1.1(4) . . . . ?
C18 C13 C14 C15 1.4(3) . . . . ?
C19 C20 C21 C22 -1.3(4) . . . . ?
C20 C19 C24 C23 1.8(4) . . . . ?
C20 C21 C22 N3 178.3(2) . . . . ?
C20 C21 C22 C23 2.4(3) . . . . ?
C21 C22 C23 C24 -1.4(3) . . . . ?
C22 N3 C25 N4 -155.80(19) . . . . ?
C22 N3 C25 C26 28.2(3) . . . . ?
C22 C23 C24 C19 -0.7(4) . . . . ?
C24 C19 C20 C21 -0.8(4) . . . . ?
C25 N3 C22 C21 49.4(3) . . . . ?
C25 N3 C22 C23 -134.7(2) . . . . ?
C25 N4 C31 C32 48.7(3) . . . . ?
C25 N4 C31 C36 -137.2(2) . . . . ?
C25 C26 C27 C28 178.8(2) . . . . ?
C25 C26 C30 C29 -179.5(2) . . . . ?
C26 C27 C28 N10 0.8(4) . . . . ?
C27 C26 C30 C29 -0.8(3) . . . . ?
C28 N10 C29 C30 -0.1(4) . . . . ?
C29 N10 C28 C27 -0.8(4) . . . . ?
C30 C26 C27 C28 0.0(3) . . . . ?
C31 N4 C25 N3 -160.61(19) . . . . ?
C31 N4 C25 C26 15.3(3) . . . . ?
C31 C32 C33 C34 -1.5(4) . . . . ?
C32 C31 C36 C35 -1.0(4) . . . . ?
C32 C33 C34 C35 -0.2(4) . . . . ?
C33 C34 C35 C36 1.3(4) . . . . ?
C34 C35 C36 C31 -0.7(4) . . . . ?
C36 C31 C32 C33 2.1(3) . . . . ?
C37 C38 C39 C40 0.0(4) . . . . ?
C38 C37 C42 C41 0.0(4) . . . . ?
C38 C39 C40 N5 176.3(2) . . . . ?
C38 C39 C40 C41 0.3(3) . . . . ?
C39 C40 C41 C42 -0.5(3) . . . . ?
C40 N5 C43 N6 -158.85(19) . . . . ?
C40 N5 C43 C44 24.0(3) . . . . ?
C40 C41 C42 C37 0.3(4) . . . . ?
C42 C37 C38 C39 -0.1(4) . . . . ?
C43 N5 C40 C39 59.8(3) . . . . ?
C43 N5 C40 C41 -124.2(2) . . . . ?
C43 N6 C49 C50 56.5(3) . . . . ?
C43 N6 C49 C54 -129.3(2) . . . . ?
C43 C44 C45 C46 174.0(2) . . . . ?
C43 C44 C48 C47 -176.4(2) . . . . ?
C44 C45 C46 N11 2.8(4) . . . . ?
C45 C44 C48 C47 0.2(3) . . . . ?
C46 N11 C47 C48 -2.5(4) . . . . ?
C47 N11 C46 C45 -0.2(4) . . . . ?
C48 C44 C45 C46 -2.7(3) . . . . ?
C49 N6 C43 N5 -160.83(19) . . . . ?
C49 N6 C43 C44 16.4(3) . . . . ?
C49 C50 C51 C52 -0.4(4) . . . . ?
C50 C49 C54 C53 -0.8(3) . . . . ?
C50 C51 C52 C53 -0.4(4) . . . . ?
C51 C52 C53 C54 0.6(4) . . . . ?
C52 C53 C54 C49 0.0(4) . . . . ?
C54 C49 C50 C51 1.0(3) . . . . ?
C55 C56 C57 C58 -1.0(4) . . . . ?
C56 C55 C60 C59 0.8(4) . . . . ?
C56 C57 C58 N7 176.2(2) . . . . ?
C56 C57 C58 C59 1.3(3) . . . . ?
C57 C58 C59 C60 -0.6(3) . . . . ?
C58 N7 C61 N8 -158.54(19) . . . . ?
C58 N7 C61 C62 21.0(3) . . . . ?
C58 C59 C60 C55 -0.5(4) . . . . ?
C60 C55 C56 C57 -0.1(4) . . . . ?
C61 N7 C58 C57 47.7(3) . . . . ?
C61 N7 C58 C59 -137.4(2) . . . . ?
C61 N8 C67 C68 49.0(3) . . . . ?
C61 N8 C67 C72 -135.9(2) . . . . ?
C61 C62 C63 C64 -177.1(2) . . . . ?
C61 C62 C66 C65 177.9(2) . . . . ?
C62 C63 C64 N12 -1.0(4) . . . . ?
C63 C62 C66 C65 -0.5(3) . . . . ?
C64 N12 C65 C66 1.2(4) . . . . ?
C65 N12 C64 C63 -0.2(4) . . . . ?
C66 C62 C63 C64 1.4(3) . . . . ?
C67 N8 C61 N7 -159.53(19) . . . . ?
C67 N8 C61 C62 21.0(3) . . . . ?
C67 C68 C69 C70 -1.3(4) . . . . ?
C68 C67 C72 C71 0.3(3) . . . . ?
C68 C69 C70 C71 -0.1(4) . . . . ?
C69 C70 C71 C72 1.6(4) . . . . ?
C70 C71 C72 C67 -1.7(4) . . . . ?
C72 C67 C68 C69 1.2(4) . . . . ?
O1 C78 C79 C80 27.4(5) . . . . ?
C78 O1 C81 C80 41.3(4) . . . . ?
C78 C79 C80 C81 -1.9(5) . . . . ?
C79 C80 C81 O1 -24.4(5) . . . . ?
C81 O1 C78 C79 -42.9(4) . . . . ?
C73 C74 C75 C76 179.3(7) . . . . ?
C74 C75 C76 C77 -179.8(9) . . . . ?

loop_
_smtbx_masks_void_nr
_smtbx_masks_void_average_x
_smtbx_masks_void_average_y
_smtbx_masks_void_average_z
_smtbx_masks_void_volume
_smtbx_masks_void_count_electrons
_smtbx_masks_void_content
1 -0.014 0.250 -0.132 452.9 79.3 '2 C4H8O'
2 0.014 0.750 -0.024 452.9 79.4 '2 C4H8O'
3 0.368 0.731 0.958 31.1 0.3 ?
4 0.368 0.769 0.458 31.1 0.0 ?
5 0.632 0.231 0.542 31.1 0.3 ?
6 0.632 0.269 0.042 31.1 0.3 ?
